data_4331389
loop_
_publ_author_name
'Wachhold, M.'
'Kanatzidis, M.G.'

_publ_section_title
;
 Condensation of pyramidal [As Se3](3-) anions for the construction of
 polymeric networks: solventothermal synthesis of K3 Ag As2 Se5 .0.25(Me O
 H), K2 Ag As3 Se6 and Rb2 Ag As3 Se6
;
_journal_name_full 'Inorganic Chemistry'
_journal_page_first 3863
_journal_page_last 3870
_journal_paper_doi 10.1021/ic990274r
_journal_volume 38
_journal_year 1999
_chemical_formula_sum 'Ag As3 Rb2 Se6'
_chemical_name_systematic 'Rb2 (Ag As3 Se6)'
_space_group_IT_number 14
_symmetry_space_group_name_Hall '-P 2yn'
_symmetry_space_group_name_H-M 'P 1 21/n 1'
_cell_angle_alpha 90
_cell_angle_beta 95.745
_cell_angle_gamma 90
_cell_formula_units_Z 4
_cell_length_a 12.717
_cell_length_b 7.7329
_cell_length_c 14.368
_cell_volume 1405.842
_citation_journal_id_ASTM INOCAJ
_cod_data_source_file silver1-2_44.cif
_cod_data_source_block Ag1As3Rb2Se6
_cod_original_sg_symbol_Hall '-P 2ybc (x-z,y,z)'
_cod_original_formula_sum 'Ag1 As3 Rb2 Se6'
_cod_database_code 4331389

loop_
_symmetry_equiv_pos_as_xyz
x,y,z
-x+1/2,y+1/2,-z+1/2
-x,-y,-z
x-1/2,-y-1/2,z-1/2

loop_
_atom_site_label
_atom_site_type_symbol
_atom_site_fract_x
_atom_site_fract_y
_atom_site_fract_z
_atom_site_occupancy
_atom_site_U_iso_or_equiv
As2 As+3 0.0284 -0.0415 0.8685 1 0.0
As1 As+3 0.8714 0.0894 0.6556 1 0.0
Se4 Se-2 0.0746 0.8268 0.7322 1 0.0
Se5 Se-2 0.1926 0.1088 0.9186 1 0.0
Se3 Se-2 -0.0768 0.2107 0.8088 1 0.0
Rb1 Rb+1 0.3486 0.8956 0.7675 1 0.0
Se1 Se-2 0.704 0.2375 0.6606 1 0.0
Se2 Se-2 0.0369 0.74 0.4474 1 0.0
Se6 Se-2 0.2976 0.0814 0.5412 1 0.0
Ag1 Ag+1 0.1057 -0.005 0.5749 1 0.0
As3 As+3 0.1161 0.338 0.0077 1 0.0
Rb2 Rb+1 0.1651 0.3706 0.3893 1 0.0
